data_1555775
loop_
_publ_author_name
'Gao, Mingchun'
'Xu, Bin'

_publ_section_title
;
 Copper Nitrate Mediated Regio- and Stereoselective Difunctionalization of
 Alkynes: A Direct Approach to \a-Chloro-\b-nitroolefins.
;
_journal_issue 18
_journal_name_full 'Organic letters'
_journal_page_first 4746
_journal_page_last 4749
_journal_paper_doi 10.1021/acs.orglett.6b02464
_journal_volume 18
_journal_year 2016
_chemical_formula_moiety 'C9 H8 Cl N O2'
_chemical_formula_sum 'C9 H8 Cl N O2'
_chemical_formula_weight 197.61
_chemical_name_common (E)-1-(1-Chloro-2-nitrovinyl)-4-methylbenzene
_space_group_IT_number 19
_space_group_name_Hall 'P 2ac 2ab'
_space_group_name_H-M_alt 'P 21 21 21'
_symmetry_cell_setting orthorhombic
_symmetry_space_group_name_H-M 'P 21 21 21'
_atom_sites_solution_hydrogens geom
_atom_sites_solution_primary direct
_atom_sites_solution_secondary difmap
_audit_creation_method SHELXL-97
_cell_angle_alpha 90.00
_cell_angle_beta 90.00
_cell_angle_gamma 90.00
_cell_formula_units_Z 4
_cell_length_a 5.961(5)
_cell_length_b 7.819(7)
_cell_length_c 20.316(18)
_cell_measurement_reflns_used 1780
_cell_measurement_temperature 293(2)
_cell_measurement_theta_max 27.86
_cell_measurement_theta_min 2.5
_cell_volume 946.9(14)
_computing_structure_refinement 'SHELXL-97 (Sheldrick, 1997)'
_diffrn_ambient_temperature 293(2)
_diffrn_detector_area_resol_mean 10.0
_diffrn_measured_fraction_theta_full 0.994
_diffrn_measured_fraction_theta_max 0.994
_diffrn_measurement_device_type 'Bruker AMART 1000'
_diffrn_measurement_method \w
_diffrn_radiation_monochromator graphite
_diffrn_radiation_source 'fine-focus sealed tube'
_diffrn_radiation_type MoK\a
_diffrn_radiation_wavelength 0.71073
_diffrn_reflns_av_R_equivalents 0.0219
_diffrn_reflns_av_sigmaI/netI 0.0234
_diffrn_reflns_limit_h_max 7
_diffrn_reflns_limit_h_min -7
_diffrn_reflns_limit_k_max 10
_diffrn_reflns_limit_k_min -10
_diffrn_reflns_limit_l_max 26
_diffrn_reflns_limit_l_min -14
_diffrn_reflns_number 5795
_diffrn_reflns_theta_full 27.86
_diffrn_reflns_theta_max 27.86
_diffrn_reflns_theta_min 2.00
_diffrn_standards_decay_% 0
_diffrn_standards_interval_count 0
_diffrn_standards_interval_time 0
_diffrn_standards_number 0
_exptl_absorpt_coefficient_mu 0.368
_exptl_absorpt_correction_T_max 0.943
_exptl_absorpt_correction_T_min 0.920
_exptl_absorpt_correction_type multi-scan
_exptl_absorpt_process_details 'ABSCOR (Higashi, 1995)'
_exptl_crystal_colour yellow
_exptl_crystal_density_diffrn 1.386
_exptl_crystal_density_method 'not measured'
_exptl_crystal_description prism
_exptl_crystal_F_000 408
_exptl_crystal_size_max 0.24
_exptl_crystal_size_mid 0.19
_exptl_crystal_size_min 0.16
_refine_diff_density_max 0.275
_refine_diff_density_min -0.294
_refine_diff_density_rms 0.034
_refine_ls_abs_structure_details 'Flack H D (1983), Acta Cryst. A39, 876-881'
_refine_ls_abs_structure_Flack 0.04(9)
_refine_ls_extinction_coef 0.108(8)
_refine_ls_extinction_expression Fc^*^=kFc[1+0.001xFc^2^\l^3^/sin(2\q)]^-1/4^
_refine_ls_extinction_method SHELXL
_refine_ls_goodness_of_fit_ref 1.060
_refine_ls_hydrogen_treatment mixed
_refine_ls_matrix_type full
_refine_ls_number_parameters 123
_refine_ls_number_reflns 2227
_refine_ls_number_restraints 0
_refine_ls_restrained_S_all 1.060
_refine_ls_R_factor_all 0.0484
_refine_ls_R_factor_gt 0.0391
_refine_ls_shift/su_max 0.000
_refine_ls_shift/su_mean 0.000
_refine_ls_structure_factor_coef Fsqd
_refine_ls_weighting_details 'calc w=1/[\s^2^(Fo^2^)+(0.0626P)^2^+0.0689P] where P=(Fo^2^+2Fc^2^)/3'
_refine_ls_weighting_scheme calc
_refine_ls_wR_factor_gt 0.1074
_refine_ls_wR_factor_ref 0.1143
_reflns_number_gt 1833
_reflns_number_total 2227
_reflns_threshold_expression >2sigma(I)
_cod_data_source_file ol6b02464_si_002.cif
_cod_data_source_block compound_2a
_cod_database_code 1555775

loop_
_symmetry_equiv_pos_as_xyz
'x, y, z'
'-x+1/2, -y, z+1/2'
'x+1/2, -y+1/2, -z'
'-x, y+1/2, -z+1/2'

loop_
_atom_site_label
_atom_site_type_symbol
_atom_site_fract_x
_atom_site_fract_y
_atom_site_fract_z
_atom_site_U_iso_or_equiv
_atom_site_adp_type
_atom_site_occupancy
_atom_site_symmetry_multiplicity
_atom_site_calc_flag
_atom_site_refinement_flags
Cl1 Cl -0.04642(15) 0.32696(8) 0.43858(4) 0.0908(3) Uani 1 1 d .
O1 O 0.0052(4) -0.2443(2) 0.40867(8) 0.0849(6) Uani 1 1 d .
O2 O 0.0167(3) -0.2559(2) 0.51405(8) 0.0803(5) Uani 1 1 d .
C4 C 0.1414(3) 0.0883(2) 0.35988(9) 0.0484(4) Uani 1 1 d .
C5 C 0.3499(4) 0.0105(3) 0.36017(10) 0.0581(5) Uani 1 1 d .
H5 H 0.4114 -0.0258 0.3998 0.070 Uiso 1 1 calc R
C006 C -0.0361(4) 0.0050(3) 0.46832(10) 0.0572(5) Uani 1 1 d .
N1 N -0.0013(3) -0.1778(2) 0.46212(8) 0.0586(4) Uani 1 1 d .
C8 C 0.0192(3) 0.1150(3) 0.42198(10) 0.0540(4) Uani 1 1 d .
C3 C 0.0527(3) 0.1424(3) 0.29991(10) 0.0592(5) Uani 1 1 d .
H3 H -0.0859 0.1969 0.2986 0.071 Uiso 1 1 calc R
C2 C 0.1703(4) 0.1151(3) 0.24291(10) 0.0655(6) Uani 1 1 d .
H2 H 0.1074 0.1499 0.2032 0.079 Uiso 1 1 calc R
C6 C 0.4672(4) -0.0139(3) 0.30280(11) 0.0621(5) Uani 1 1 d .
H6 H 0.6076 -0.0656 0.3042 0.075 Uiso 1 1 calc R
C1 C 0.3781(4) 0.0382(3) 0.24222(10) 0.0608(5) Uani 1 1 d .
C7 C 0.5076(6) 0.0117(3) 0.17955(12) 0.0843(8) Uani 1 1 d .
H7A H 0.6464 -0.0452 0.1892 0.127 Uiso 1 1 calc R
H7B H 0.5381 0.1205 0.1596 0.127 Uiso 1 1 calc R
H7C H 0.4208 -0.0571 0.1498 0.127 Uiso 1 1 calc R
H8 H -0.099(4) 0.032(3) 0.5074(10) 0.056(6) Uiso 1 1 d .

loop_
_atom_site_aniso_label
_atom_site_aniso_U_11
_atom_site_aniso_U_22
_atom_site_aniso_U_33
_atom_site_aniso_U_23
_atom_site_aniso_U_13
_atom_site_aniso_U_12
Cl1 0.1132(6) 0.0561(3) 0.1032(5) -0.0080(3) 0.0173(4) 0.0156(3)
O1 0.1317(16) 0.0578(8) 0.0653(9) -0.0053(7) 0.0076(10) -0.0228(11)
O2 0.0779(11) 0.0911(11) 0.0719(10) 0.0369(9) 0.0084(8) 0.0040(10)
C4 0.0533(9) 0.0415(8) 0.0503(9) 0.0063(7) -0.0023(8) -0.0029(8)
C5 0.0609(12) 0.0549(10) 0.0586(11) 0.0155(9) -0.0057(9) 0.0039(9)
C006 0.0612(11) 0.0634(11) 0.0471(9) -0.0019(9) 0.0048(9) -0.0019(10)
N1 0.0594(10) 0.0593(9) 0.0573(9) 0.0122(8) 0.0057(8) -0.0052(8)
C8 0.0546(10) 0.0496(9) 0.0576(10) -0.0014(8) -0.0026(9) 0.0004(8)
C3 0.0528(10) 0.0602(11) 0.0646(11) 0.0166(9) -0.0094(9) -0.0005(10)
C2 0.0714(13) 0.0746(14) 0.0506(10) 0.0154(10) -0.0108(10) -0.0085(11)
C6 0.0601(11) 0.0542(10) 0.0720(12) 0.0078(9) 0.0052(10) 0.0052(10)
C1 0.0756(13) 0.0502(10) 0.0566(11) 0.0024(9) 0.0073(9) -0.0110(10)
C7 0.107(2) 0.0782(15) 0.0677(13) -0.0038(12) 0.0239(14) -0.0103(16)

loop_
_atom_type_symbol
_atom_type_description
_atom_type_scat_dispersion_real
_atom_type_scat_dispersion_imag
_atom_type_scat_source
C C 0.0033 0.0016 'International Tables Vol C Tables 4.2.6.8 and 6.1.1.4'
H H 0.0000 0.0000 'International Tables Vol C Tables 4.2.6.8 and 6.1.1.4'
N N 0.0061 0.0033 'International Tables Vol C Tables 4.2.6.8 and 6.1.1.4'
O O 0.0106 0.0060 'International Tables Vol C Tables 4.2.6.8 and 6.1.1.4'
Cl Cl 0.1484 0.1585 'International Tables Vol C Tables 4.2.6.8 and 6.1.1.4'

loop_
_geom_angle_atom_site_label_1
_geom_angle_atom_site_label_2
_geom_angle_atom_site_label_3
_geom_angle
C5 C4 C3 118.53(19)
C5 C4 C8 120.23(18)
C3 C4 C8 121.24(19)
C6 C5 C4 121.0(2)
C8 C006 N1 123.10(19)
O1 N1 O2 124.0(2)
O1 N1 C006 120.55(17)
O2 N1 C006 115.45(19)
C006 C8 C4 130.1(2)
C006 C8 Cl1 115.36(17)
C4 C8 Cl1 114.43(14)
C2 C3 C4 119.9(2)
C3 C2 C1 122.44(19)
C5 C6 C1 120.8(2)
C2 C1 C6 117.3(2)
C2 C1 C7 122.0(2)
C6 C1 C7 120.6(2)

loop_
_geom_bond_atom_site_label_1
_geom_bond_atom_site_label_2
_geom_bond_distance
Cl1 C8 1.736(2)
O1 N1 1.205(3)
O2 N1 1.224(2)
C4 C5 1.384(3)
C4 C3 1.394(3)
C4 C8 1.472(3)
C5 C6 1.373(3)
C006 C8 1.317(3)
C006 N1 1.450(3)
C3 C2 1.370(3)
C2 C1 1.378(3)
C6 C1 1.401(3)
C1 C7 1.503(3)
